data_7703104
loop_
_publ_author_name
'Thu\'ery, Pierre'
'Atoini, Youssef'
'Harrowfield, Jack'

_publ_section_title
;
 Zero-, mono- and diperiodic uranyl ion complexes with the diphenate
 dianion: influences of transition metal ion coordination and differential
 U<sup>VI</sup> chelation.
;
_journal_issue 3
_journal_name_full 'Dalton transactions (Cambridge, England : 2003)'
_journal_page_first 817
_journal_page_last 828
_journal_paper_doi 10.1039/c9dt04126e
_journal_volume 49
_journal_year 2020
_chemical_formula_sum 'C46 H40 N2 O16 U2'
_chemical_formula_weight 1352.86
_space_group_crystal_system triclinic
_space_group_IT_number 2
_space_group_name_Hall '-P 1'
_space_group_name_H-M_alt 'P -1'
_atom_sites_solution_hydrogens geom
_atom_sites_solution_primary dual
_atom_sites_solution_secondary difmap
_audit_creation_method SHELXL-2014
_audit_update_record
;
2019-10-11 deposited with the CCDC.	2019-12-11 downloaded from the CCDC.
;
_cell_angle_alpha 76.348(3)
_cell_angle_beta 74.879(3)
_cell_angle_gamma 86.421(3)
_cell_formula_units_Z 2
_cell_length_a 9.3807(5)
_cell_length_b 15.4285(7)
_cell_length_c 16.3847(9)
_cell_measurement_reflns_used 123754
_cell_measurement_temperature 100(2)
_cell_measurement_theta_max 25.68
_cell_measurement_theta_min 1.67
_cell_volume 2224.6(2)
_computing_cell_refinement 'HKL2000 (Otwinowski & Minor, 1997)'
_computing_data_collection 'COLLECT (Nonius, 1998)'
_computing_data_reduction 'HKL2000 (Otwinowski & Minor, 1997)'
_computing_molecular_graphics 'SHELXTL (Sheldrick, 2008)'
_computing_publication_material 'SHELXTL (Sheldrick, 2008); PLATON (Spek, 2003)'
_computing_structure_refinement 'SHELXL (Sheldrick, 2015)'
_computing_structure_solution 'SHELXT (Sheldrick, 2015)'
_diffrn_ambient_temperature 100(2)
_diffrn_measured_fraction_theta_full 0.998
_diffrn_measured_fraction_theta_max 0.998
_diffrn_measurement_device_type 'Nonius Kappa-CCD area-detector diffractometer'
_diffrn_measurement_method '2 \f and 12 \w scans with 2\% steps (775 frames)'
_diffrn_radiation_monochromator graphite
_diffrn_radiation_source 'fine-focus sealed tube'
_diffrn_radiation_type MoK\a
_diffrn_radiation_wavelength 0.71073
_diffrn_reflns_av_R_equivalents 0.0494
_diffrn_reflns_av_unetI/netI 0.0592
_diffrn_reflns_Laue_measured_fraction_full 0.998
_diffrn_reflns_Laue_measured_fraction_max 0.998
_diffrn_reflns_limit_h_max 11
_diffrn_reflns_limit_h_min -11
_diffrn_reflns_limit_k_max 18
_diffrn_reflns_limit_k_min -18
_diffrn_reflns_limit_l_max 19
_diffrn_reflns_limit_l_min -19
_diffrn_reflns_number 123754
_diffrn_reflns_point_group_measured_fraction_full 0.998
_diffrn_reflns_point_group_measured_fraction_max 0.998
_diffrn_reflns_theta_full 25.242
_diffrn_reflns_theta_max 25.681
_diffrn_reflns_theta_min 1.666
_diffrn_standards_decay_% 0
_diffrn_standards_interval_time 0
_diffrn_standards_number 0
_exptl_absorpt_coefficient_mu 7.346
_exptl_absorpt_correction_T_max 0.309
_exptl_absorpt_correction_T_min 0.259
_exptl_absorpt_correction_type multi-scan
_exptl_absorpt_process_details 'SCALEPACK (Otwinowski & Minor, 1997)'
_exptl_crystal_colour 'translucent light yellow'
_exptl_crystal_density_diffrn 2.020
_exptl_crystal_description parallelepiped
_exptl_crystal_F_000 1284
_exptl_crystal_size_max 0.18
_exptl_crystal_size_mid 0.18
_exptl_crystal_size_min 0.16
_refine_diff_density_max 2.069
_refine_diff_density_min -1.171
_refine_diff_density_rms 0.215
_refine_ls_extinction_method none
_refine_ls_goodness_of_fit_ref 1.011
_refine_ls_hydrogen_treatment constr
_refine_ls_matrix_type full
_refine_ls_number_parameters 599
_refine_ls_number_reflns 8441
_refine_ls_number_restraints 0
_refine_ls_restrained_S_all 1.011
_refine_ls_R_factor_all 0.0433
_refine_ls_R_factor_gt 0.0277
_refine_ls_shift/su_max 0.002
_refine_ls_shift/su_mean 0.000
_refine_ls_structure_factor_coef Fsqd
_refine_ls_weighting_details 'w=1/[\s^2^(Fo^2^)+(0.0256P)^2^] where P=(Fo^2^+2Fc^2^)/3'
_refine_ls_weighting_scheme calc
_refine_ls_wR_factor_gt 0.0578
_refine_ls_wR_factor_ref 0.0610
_reflns_Friedel_coverage 0.000
_reflns_number_gt 6754
_reflns_number_total 8441
_reflns_threshold_expression 'I > 2\s(I)'
_cod_data_source_file c9dt04126e1.cif
_cod_data_source_block 4
_cod_depositor_comments 'Adding full bibliography for 7703096--7703104.cif.'
_cod_database_code 7703104
_shelx_space_group_comment
;
The symmetry employed for this shelxl refinement is uniquely defined
by the following loop, which should always be used as a source of
symmetry information in preference to the above space-group names.
They are only intended as comments.
;
_shelxl_version_number 2014-3

loop_
_space_group_symop_operation_xyz
'x, y, z'
'-x, -y, -z'

loop_
_atom_site_label
_atom_site_type_symbol
_atom_site_fract_x
_atom_site_fract_y
_atom_site_fract_z
_atom_site_U_iso_or_equiv
_atom_site_adp_type
_atom_site_occupancy
_atom_site_site_symmetry_order
_atom_site_calc_flag
_atom_site_refinement_flags_posn
_atom_site_refinement_flags_adp
U1 U 0.65210(2) 0.52717(2) 0.71610(2) 0.02216(6) Uani 1 1 d . .
U2 U 0.74557(2) 0.93724(2) 0.26206(2) 0.02059(6) Uani 1 1 d . .
O1 O 0.6064(3) 0.5073(2) 0.62401(19) 0.0310(8) Uani 1 1 d . .
O2 O 0.6979(3) 0.5466(2) 0.80802(18) 0.0250(7) Uani 1 1 d . .
O3 O 0.5693(3) 0.8868(2) 0.30690(19) 0.0260(7) Uani 1 1 d . .
O4 O 0.9209(3) 0.9874(2) 0.21816(19) 0.0273(7) Uani 1 1 d . .
O5 O 0.7578(3) 0.6711(2) 0.62623(19) 0.0286(7) Uani 1 1 d . .
O6 O 0.9099(3) 0.5571(2) 0.6271(2) 0.0354(8) Uani 1 1 d . .
O7 O 0.7108(3) 0.98813(19) 0.39941(18) 0.0247(7) Uani 1 1 d . .
O8 O 0.8162(3) 0.8579(2) 0.39488(18) 0.0260(7) Uani 1 1 d . .
O9 O 0.8057(3) 0.39073(19) 0.73555(18) 0.0221(7) Uani 1 1 d . .
O10 O 0.5668(3) 0.37743(19) 0.79419(19) 0.0262(7) Uani 1 1 d . .
O11 O 1.1399(3) 0.2081(2) 0.75074(19) 0.0273(7) Uani 1 1 d . .
O12 O 1.2182(3) 0.1367(2) 0.86302(19) 0.0262(7) Uani 1 1 d . .
O13 O 0.3849(3) 0.5228(2) 0.7969(2) 0.0277(7) Uani 1 1 d . .
O14 O 0.4772(3) 0.65369(19) 0.72375(19) 0.0260(7) Uani 1 1 d . .
O15 O 0.3457(3) 0.9738(2) 0.85815(19) 0.0262(7) Uani 1 1 d . .
O16 O 0.3551(3) 0.90849(18) 0.75186(18) 0.0232(7) Uani 1 1 d . .
N1 N 0.4064(4) 0.8099(2) 0.6214(2) 0.0252(9) Uani 1 1 d . .
H1A H 0.4283 0.7690 0.6664 0.030 Uiso 1 1 calc R U
H1B H 0.4358 0.8643 0.6234 0.030 Uiso 1 1 calc R U
N2 N 1.1170(4) 0.3772(3) 0.6545(2) 0.0330(10) Uani 1 1 d . .
H2A H 1.1051 0.3238 0.6936 0.040 Uiso 1 1 calc R U
H2B H 1.0285 0.3927 0.6421 0.040 Uiso 1 1 calc R U
C1 C 1.0030(5) 0.6974(3) 0.5347(3) 0.0280(11) Uani 1 1 d . .
C2 C 0.9924(5) 0.7914(3) 0.5119(3) 0.0232(10) Uani 1 1 d . .
C3 C 1.1029(5) 0.8379(3) 0.4436(3) 0.0228(10) Uani 1 1 d . .
H3 H 1.0969 0.9011 0.4270 0.027 Uiso 1 1 calc R U
C4 C 1.2211(5) 0.7945(3) 0.3992(3) 0.0275(11) Uani 1 1 d . .
H4 H 1.2939 0.8278 0.3525 0.033 Uiso 1 1 calc R U
C5 C 1.2329(5) 0.7030(3) 0.4228(3) 0.0313(12) Uani 1 1 d . .
H5 H 1.3152 0.6732 0.3938 0.038 Uiso 1 1 calc R U
C6 C 1.1238(5) 0.6552(3) 0.4892(3) 0.0306(11) Uani 1 1 d . .
H6 H 1.1310 0.5920 0.5044 0.037 Uiso 1 1 calc R U
C7 C 0.8805(4) 0.8451(3) 0.5621(3) 0.0224(10) Uani 1 1 d . .
C8 C 0.7871(5) 0.9094(3) 0.5256(3) 0.0228(10) Uani 1 1 d . .
C9 C 0.6978(5) 0.9633(3) 0.5760(3) 0.0247(10) Uani 1 1 d . .
H9 H 0.6340 1.0057 0.5513 0.030 Uiso 1 1 calc R U
C10 C 0.7011(5) 0.9559(3) 0.6614(3) 0.0255(10) Uani 1 1 d . .
H10 H 0.6414 0.9934 0.6951 0.031 Uiso 1 1 calc R U
C11 C 0.7925(5) 0.8931(3) 0.6966(3) 0.0280(11) Uani 1 1 d . .
H11 H 0.7952 0.8875 0.7551 0.034 Uiso 1 1 calc R U
C12 C 0.8798(5) 0.8385(3) 0.6489(3) 0.0270(11) Uani 1 1 d . .
H12 H 0.9408 0.7954 0.6753 0.032 Uiso 1 1 calc R U
C13 C 0.8843(5) 0.6397(3) 0.6004(3) 0.0298(11) Uani 1 1 d . .
C14 C 0.7733(5) 0.9184(3) 0.4343(3) 0.0240(10) Uani 1 1 d . .
C15 C 0.7135(4) 0.2510(3) 0.8334(3) 0.0198(10) Uani 1 1 d . .
C16 C 0.8258(5) 0.2243(3) 0.8762(3) 0.0225(10) Uani 1 1 d . .
C17 C 0.8339(5) 0.1342(3) 0.9169(3) 0.0255(10) Uani 1 1 d . .
H17 H 0.9107 0.1151 0.9451 0.031 Uiso 1 1 calc R U
C18 C 0.7337(5) 0.0726(3) 0.9174(3) 0.0299(11) Uani 1 1 d . .
H18 H 0.7414 0.0119 0.9458 0.036 Uiso 1 1 calc R U
C19 C 0.6205(5) 0.1000(3) 0.8759(3) 0.0311(11) Uani 1 1 d . .
H19 H 0.5509 0.0578 0.8759 0.037 Uiso 1 1 calc R U
C20 C 0.6099(5) 0.1880(3) 0.8350(3) 0.0263(11) Uani 1 1 d . .
H20 H 0.5320 0.2065 0.8076 0.032 Uiso 1 1 calc R U
C21 C 0.9284(5) 0.2894(3) 0.8863(3) 0.0203(10) Uani 1 1 d . .
C22 C 1.0807(5) 0.2731(3) 0.8730(3) 0.0226(10) Uani 1 1 d . .
C23 C 1.1715(5) 0.3295(3) 0.8919(3) 0.0254(10) Uani 1 1 d . .
H23 H 1.2741 0.3171 0.8837 0.030 Uiso 1 1 calc R U
C24 C 1.1125(5) 0.4039(3) 0.9227(3) 0.0249(10) Uani 1 1 d . .
H24 H 1.1744 0.4423 0.9358 0.030 Uiso 1 1 calc R U
C25 C 0.9626(5) 0.4218(3) 0.9342(3) 0.0226(10) Uani 1 1 d . .
H25 H 0.9223 0.4734 0.9540 0.027 Uiso 1 1 calc R U
C26 C 0.8713(5) 0.3647(3) 0.9167(3) 0.0252(10) Uani 1 1 d . .
H26 H 0.7687 0.3772 0.9256 0.030 Uiso 1 1 calc R U
C27 C 0.6969(5) 0.3435(3) 0.7853(3) 0.0224(10) Uani 1 1 d . .
C28 C 1.1489(5) 0.2011(3) 0.8290(3) 0.0228(10) Uani 1 1 d . .
C29 C 0.2349(5) 0.6525(3) 0.8166(3) 0.0231(10) Uani 1 1 d . .
C30 C 0.2454(4) 0.7210(3) 0.8577(3) 0.0196(9) Uani 1 1 d . .
C31 C 0.1176(4) 0.7711(3) 0.8825(3) 0.0221(10) Uani 1 1 d . .
H31 H 0.1226 0.8192 0.9088 0.027 Uiso 1 1 calc R U
C32 C -0.0148(5) 0.7514(3) 0.8692(3) 0.0275(11) Uani 1 1 d . .
H32 H -0.0995 0.7867 0.8854 0.033 Uiso 1 1 calc R U
C33 C -0.0256(5) 0.6803(3) 0.8325(3) 0.0299(11) Uani 1 1 d . .
H33 H -0.1177 0.6655 0.8253 0.036 Uiso 1 1 calc R U
C34 C 0.0994(5) 0.6317(3) 0.8065(3) 0.0262(11) Uani 1 1 d . .
H34 H 0.0928 0.5832 0.7812 0.031 Uiso 1 1 calc R U
C35 C 0.3798(5) 0.7373(3) 0.8832(3) 0.0224(10) Uani 1 1 d . .
C36 C 0.4284(4) 0.8235(3) 0.8780(3) 0.0205(10) Uani 1 1 d . .
C37 C 0.5344(5) 0.8355(3) 0.9207(3) 0.0263(11) Uani 1 1 d . .
H37 H 0.5628 0.8940 0.9191 0.032 Uiso 1 1 calc R U
C38 C 0.5977(4) 0.7623(3) 0.9652(3) 0.0248(10) Uani 1 1 d . .
H38 H 0.6685 0.7707 0.9948 0.030 Uiso 1 1 calc R U
C39 C 0.5587(5) 0.6779(3) 0.9669(3) 0.0262(11) Uani 1 1 d . .
H39 H 0.6055 0.6277 0.9954 0.031 Uiso 1 1 calc R U
C40 C 0.4510(4) 0.6657(3) 0.9269(3) 0.0226(10) Uani 1 1 d . .
H40 H 0.4243 0.6067 0.9291 0.027 Uiso 1 1 calc R U
C41 C 0.3719(5) 0.6063(3) 0.7779(3) 0.0255(10) Uani 1 1 d . .
C42 C 0.3749(5) 0.9048(3) 0.8269(3) 0.0249(10) Uani 1 1 d . .
C43 C 0.2440(5) 0.8112(3) 0.6322(3) 0.0293(11) Uani 1 1 d . .
H43A H 0.2194 0.8566 0.5849 0.044 Uiso 1 1 calc R U
H43B H 0.1942 0.8254 0.6880 0.044 Uiso 1 1 calc R U
H43C H 0.2115 0.7526 0.6308 0.044 Uiso 1 1 calc R U
C44 C 0.4897(5) 0.7879(3) 0.5383(3) 0.0318(11) Uani 1 1 d . .
H44A H 0.4503 0.7330 0.5326 0.048 Uiso 1 1 calc R U
H44B H 0.5943 0.7795 0.5380 0.048 Uiso 1 1 calc R U
H44C H 0.4796 0.8369 0.4897 0.048 Uiso 1 1 calc R U
C45 C 1.1581(6) 0.4440(3) 0.6943(3) 0.0438(14) Uani 1 1 d . .
H45A H 1.2585 0.4321 0.7014 0.066 Uiso 1 1 calc R U
H45B H 1.0891 0.4413 0.7512 0.066 Uiso 1 1 calc R U
H45C H 1.1543 0.5035 0.6570 0.066 Uiso 1 1 calc R U
C46 C 1.2241(6) 0.3663(4) 0.5752(3) 0.0479(15) Uani 1 1 d . .
H46A H 1.2282 0.4211 0.5299 0.072 Uiso 1 1 calc R U
H46B H 1.1944 0.3164 0.5558 0.072 Uiso 1 1 calc R U
H46C H 1.3217 0.3541 0.5866 0.072 Uiso 1 1 calc R U

loop_
_atom_site_aniso_label
_atom_site_aniso_U_11
_atom_site_aniso_U_22
_atom_site_aniso_U_33
_atom_site_aniso_U_23
_atom_site_aniso_U_13
_atom_site_aniso_U_12
U1 0.02414(10) 0.01899(10) 0.02169(10) -0.00482(8) -0.00263(7) -0.00054(7)
U2 0.02226(10) 0.01859(10) 0.02071(10) -0.00483(8) -0.00498(7) 0.00078(7)
O1 0.042(2) 0.032(2) 0.0225(17) -0.0119(15) -0.0098(15) 0.0036(16)
O2 0.0266(17) 0.0260(18) 0.0246(17) -0.0109(14) -0.0065(14) 0.0021(14)
O3 0.0205(16) 0.0235(18) 0.0305(18) -0.0059(15) -0.0005(14) -0.0004(14)
O4 0.0188(16) 0.0285(19) 0.0319(18) -0.0067(15) -0.0016(14) -0.0028(14)
O5 0.0261(17) 0.0253(18) 0.0273(18) -0.0011(15) 0.0014(14) -0.0006(15)
O6 0.0325(19) 0.0222(19) 0.037(2) -0.0001(16) 0.0095(15) 0.0027(15)
O7 0.0363(18) 0.0159(17) 0.0230(16) -0.0051(14) -0.0098(14) 0.0045(14)
O8 0.0339(18) 0.0232(18) 0.0222(17) -0.0052(14) -0.0111(14) 0.0065(15)
O9 0.0240(16) 0.0193(17) 0.0208(16) -0.0057(14) -0.0009(13) 0.0006(13)
O10 0.0241(17) 0.0185(17) 0.0314(18) -0.0005(14) -0.0032(14) -0.0016(14)
O11 0.0356(19) 0.0250(18) 0.0224(17) -0.0094(14) -0.0074(14) 0.0082(15)
O12 0.0316(18) 0.0236(18) 0.0254(17) -0.0103(14) -0.0077(14) 0.0058(15)
O13 0.0242(17) 0.0197(18) 0.0360(19) -0.0063(15) -0.0022(14) -0.0002(14)
O14 0.0269(17) 0.0166(17) 0.0291(18) -0.0028(14) 0.0002(14) -0.0002(14)
O15 0.0326(17) 0.0207(18) 0.0291(18) -0.0046(14) -0.0158(14) 0.0017(14)
O16 0.0284(17) 0.0163(17) 0.0230(17) -0.0025(14) -0.0052(13) 0.0006(13)
N1 0.031(2) 0.021(2) 0.022(2) -0.0038(17) -0.0052(17) -0.0041(17)
N2 0.033(2) 0.030(2) 0.029(2) -0.0013(19) -0.0041(18) 0.0085(19)
C1 0.022(2) 0.030(3) 0.027(3) -0.006(2) 0.000(2) 0.002(2)
C2 0.024(2) 0.025(3) 0.021(2) -0.003(2) -0.0080(19) -0.001(2)
C3 0.030(2) 0.019(2) 0.021(2) -0.005(2) -0.007(2) -0.003(2)
C4 0.025(2) 0.029(3) 0.023(2) -0.002(2) 0.002(2) -0.008(2)
C5 0.027(3) 0.035(3) 0.027(3) -0.008(2) 0.001(2) 0.000(2)
C6 0.030(3) 0.029(3) 0.029(3) -0.003(2) -0.005(2) -0.001(2)
C7 0.020(2) 0.020(2) 0.023(2) -0.001(2) -0.0018(19) -0.0056(19)
C8 0.026(2) 0.018(2) 0.023(2) -0.003(2) -0.0038(19) -0.0019(19)
C9 0.026(2) 0.015(2) 0.032(3) -0.001(2) -0.008(2) -0.0036(19)
C10 0.021(2) 0.031(3) 0.023(2) -0.011(2) 0.0005(19) 0.001(2)
C11 0.026(2) 0.036(3) 0.022(2) -0.005(2) -0.005(2) -0.004(2)
C12 0.025(2) 0.028(3) 0.027(3) -0.004(2) -0.009(2) 0.002(2)
C13 0.030(3) 0.029(3) 0.026(3) -0.002(2) -0.002(2) -0.003(2)
C14 0.023(2) 0.020(3) 0.030(3) -0.007(2) -0.005(2) -0.002(2)
C15 0.021(2) 0.016(2) 0.023(2) -0.0095(19) -0.0013(19) -0.0013(19)
C16 0.031(2) 0.016(2) 0.018(2) -0.0080(19) 0.0021(19) -0.001(2)
C17 0.025(2) 0.026(3) 0.027(3) -0.009(2) -0.007(2) 0.003(2)
C18 0.036(3) 0.018(3) 0.032(3) -0.002(2) -0.006(2) -0.001(2)
C19 0.037(3) 0.020(3) 0.037(3) -0.010(2) -0.005(2) -0.007(2)
C20 0.028(3) 0.024(3) 0.026(3) -0.008(2) -0.004(2) 0.001(2)
C21 0.024(2) 0.018(2) 0.015(2) 0.0002(19) -0.0016(18) -0.0021(19)
C22 0.028(2) 0.021(2) 0.017(2) -0.0002(19) -0.0062(19) 0.003(2)
C23 0.024(2) 0.027(3) 0.026(3) -0.005(2) -0.008(2) 0.003(2)
C24 0.032(3) 0.023(3) 0.019(2) -0.002(2) -0.006(2) -0.008(2)
C25 0.029(3) 0.020(2) 0.019(2) -0.009(2) -0.0019(19) -0.001(2)
C26 0.028(2) 0.024(3) 0.021(2) -0.005(2) -0.003(2) 0.001(2)
C27 0.031(3) 0.022(3) 0.017(2) -0.007(2) -0.008(2) -0.003(2)
C28 0.023(2) 0.019(2) 0.025(3) -0.005(2) -0.002(2) -0.001(2)
C29 0.025(2) 0.020(2) 0.020(2) 0.002(2) -0.0046(19) 0.001(2)
C30 0.022(2) 0.012(2) 0.020(2) 0.0022(18) -0.0038(18) -0.0040(18)
C31 0.024(2) 0.019(2) 0.022(2) -0.008(2) -0.0031(19) 0.0053(19)
C32 0.020(2) 0.034(3) 0.023(2) -0.002(2) -0.0020(19) 0.003(2)
C33 0.023(2) 0.030(3) 0.036(3) 0.002(2) -0.013(2) -0.008(2)
C34 0.027(3) 0.025(3) 0.025(3) -0.001(2) -0.006(2) -0.008(2)
C35 0.021(2) 0.026(3) 0.016(2) -0.002(2) 0.0020(18) -0.002(2)
C36 0.018(2) 0.020(2) 0.022(2) -0.005(2) -0.0033(19) 0.0015(19)
C37 0.028(3) 0.024(3) 0.024(2) -0.007(2) 0.000(2) -0.002(2)
C38 0.017(2) 0.032(3) 0.024(2) -0.005(2) -0.0057(19) 0.004(2)
C39 0.022(2) 0.026(3) 0.027(3) -0.002(2) -0.006(2) 0.005(2)
C40 0.022(2) 0.018(2) 0.024(2) -0.003(2) -0.0013(19) 0.0000(19)
C41 0.027(3) 0.025(3) 0.026(3) -0.005(2) -0.010(2) 0.000(2)
C42 0.033(3) 0.024(3) 0.016(2) -0.006(2) 0.002(2) -0.016(2)
C43 0.027(3) 0.028(3) 0.033(3) -0.008(2) -0.007(2) 0.000(2)
C44 0.032(3) 0.031(3) 0.032(3) -0.011(2) -0.002(2) -0.004(2)
C45 0.065(4) 0.031(3) 0.034(3) -0.005(3) -0.013(3) -0.003(3)
C46 0.067(4) 0.045(4) 0.028(3) -0.012(3) 0.001(3) -0.006(3)

loop_
_atom_type_symbol
_atom_type_description
_atom_type_scat_dispersion_real
_atom_type_scat_dispersion_imag
_atom_type_scat_source
C C 0.0033 0.0016 'International Tables Vol C Tables 4.2.6.8 and 6.1.1.4'
H H 0.0000 0.0000 'International Tables Vol C Tables 4.2.6.8 and 6.1.1.4'
N N 0.0061 0.0033 'International Tables Vol C Tables 4.2.6.8 and 6.1.1.4'
O O 0.0106 0.0060 'International Tables Vol C Tables 4.2.6.8 and 6.1.1.4'
U U -9.6767 9.6646 'International Tables Vol C Tables 4.2.6.8 and 6.1.1.4'

loop_
_geom_angle_atom_site_label_1
_geom_angle_atom_site_label_2
_geom_angle_atom_site_label_3
_geom_angle
_geom_angle_site_symmetry_1
_geom_angle_site_symmetry_3
O2 U1 O1 179.83(14) . .
O2 U1 O10 91.19(12) . .
O1 U1 O10 88.68(13) . .
O2 U1 O5 91.82(12) . .
O1 U1 O5 88.31(13) . .
O10 U1 O5 173.89(10) . .
O2 U1 O14 87.84(11) . .
O1 U1 O14 92.32(12) . .
O10 U1 O14 119.34(10) . .
O5 U1 O14 66.11(10) . .
O2 U1 O9 85.90(11) . .
O1 U1 O9 93.93(12) . .
O10 U1 O9 53.12(9) . .
O5 U1 O9 121.83(9) . .
O14 U1 O9 170.02(9) . .
O2 U1 O6 91.49(12) . .
O1 U1 O6 88.49(13) . .
O10 U1 O6 121.90(10) . .
O5 U1 O6 52.70(10) . .
O14 U1 O6 118.76(10) . .
O9 U1 O6 69.24(10) . .
O2 U1 O13 88.92(12) . .
O1 U1 O13 91.12(12) . .
O10 U1 O13 67.17(10) . .
O5 U1 O13 118.20(10) . .
O14 U1 O13 52.17(10) . .
O9 U1 O13 119.85(10) . .
O6 U1 O13 170.90(10) . .
O4 U2 O3 179.64(13) . .
O4 U2 O15 91.42(12) . 2_676
O3 U2 O15 88.85(12) . 2_676
O4 U2 O11 89.27(12) . 2_766
O3 U2 O11 90.80(12) . 2_766
O15 U2 O11 118.99(10) 2_676 2_766
O4 U2 O8 91.34(12) . .
O3 U2 O8 88.35(12) . .
O15 U2 O8 172.90(10) 2_676 .
O11 U2 O8 67.59(10) 2_766 .
O4 U2 O16 86.27(12) . 2_676
O3 U2 O16 93.71(11) . 2_676
O15 U2 O16 52.74(10) 2_676 2_676
O11 U2 O16 170.41(9) 2_766 2_676
O8 U2 O16 120.96(9) . 2_676
O4 U2 O7 92.34(12) . .
O3 U2 O7 87.32(12) . .
O15 U2 O7 120.83(9) 2_676 .
O11 U2 O7 120.08(9) 2_766 .
O8 U2 O7 52.50(9) . .
O16 U2 O7 68.65(9) 2_676 .
O4 U2 O12 90.94(12) . 2_766
O3 U2 O12 89.38(12) . 2_766
O15 U2 O12 66.75(10) 2_676 2_766
O11 U2 O12 52.24(9) 2_766 2_766
O8 U2 O12 119.73(10) . 2_766
O16 U2 O12 119.29(9) 2_676 2_766
O7 U2 O12 171.62(9) . 2_766
C13 O5 U1 94.4(3) . .
C13 O6 U1 92.9(3) . .
C14 O7 U2 92.3(3) . .
C14 O8 U2 94.5(3) . .
C27 O9 U1 92.8(2) . .
C27 O10 U1 94.7(3) . .
C28 O11 U2 95.0(2) . 2_766
C28 O12 U2 93.2(3) . 2_766
C41 O13 U1 93.2(3) . .
C41 O14 U1 94.3(2) . .
C42 O15 U2 95.6(3) . 2_676
C42 O16 U2 93.2(3) . 2_676
C43 N1 C44 112.6(3) . .
C43 N1 H1A 109.1 . .
C44 N1 H1A 109.1 . .
C43 N1 H1B 109.1 . .
C44 N1 H1B 109.1 . .
H1A N1 H1B 107.8 . .
C46 N2 C45 114.2(4) . .
C46 N2 H2A 108.7 . .
C45 N2 H2A 108.7 . .
C46 N2 H2B 108.7 . .
C45 N2 H2B 108.7 . .
H2A N2 H2B 107.6 . .
C6 C1 C2 119.0(4) . .
C6 C1 C13 117.7(4) . .
C2 C1 C13 123.0(4) . .
C3 C2 C1 118.0(4) . .
C3 C2 C7 117.3(4) . .
C1 C2 C7 124.3(4) . .
C4 C3 C2 121.8(4) . .
C4 C3 H3 119.1 . .
C2 C3 H3 119.1 . .
C5 C4 C3 120.1(4) . .
C5 C4 H4 120.0 . .
C3 C4 H4 120.0 . .
C4 C5 C6 119.3(4) . .
C4 C5 H5 120.3 . .
C6 C5 H5 120.3 . .
C5 C6 C1 121.7(5) . .
C5 C6 H6 119.1 . .
C1 C6 H6 119.1 . .
C12 C7 C8 117.6(4) . .
C12 C7 C2 117.5(4) . .
C8 C7 C2 124.4(4) . .
C9 C8 C7 120.0(4) . .
C9 C8 C14 118.1(4) . .
C7 C8 C14 121.8(4) . .
C10 C9 C8 120.9(4) . .
C10 C9 H9 119.5 . .
C8 C9 H9 119.5 . .
C11 C10 C9 118.8(4) . .
C11 C10 H10 120.6 . .
C9 C10 H10 120.6 . .
C12 C11 C10 121.5(4) . .
C12 C11 H11 119.3 . .
C10 C11 H11 119.3 . .
C11 C12 C7 121.1(4) . .
C11 C12 H12 119.4 . .
C7 C12 H12 119.4 . .
O5 C13 O6 119.9(4) . .
O5 C13 C1 120.5(4) . .
O6 C13 C1 119.5(4) . .
O8 C14 O7 120.6(4) . .
O8 C14 C8 121.0(4) . .
O7 C14 C8 118.3(4) . .
C16 C15 C20 119.7(4) . .
C16 C15 C27 123.3(4) . .
C20 C15 C27 117.0(4) . .
C17 C16 C15 118.3(4) . .
C17 C16 C21 119.0(4) . .
C15 C16 C21 122.5(4) . .
C18 C17 C16 121.9(4) . .
C18 C17 H17 119.1 . .
C16 C17 H17 119.1 . .
C17 C18 C19 119.5(4) . .
C17 C18 H18 120.2 . .
C19 C18 H18 120.2 . .
C20 C19 C18 120.0(4) . .
C20 C19 H19 120.0 . .
C18 C19 H19 120.0 . .
C19 C20 C15 120.6(4) . .
C19 C20 H20 119.7 . .
C15 C20 H20 119.7 . .
C26 C21 C22 118.3(4) . .
C26 C21 C16 119.8(4) . .
C22 C21 C16 121.7(4) . .
C23 C22 C21 120.7(4) . .
C23 C22 C28 119.2(4) . .
C21 C22 C28 119.7(4) . .
C24 C23 C22 120.2(4) . .
C24 C23 H23 119.9 . .
C22 C23 H23 119.9 . .
C23 C24 C25 119.6(4) . .
C23 C24 H24 120.2 . .
C25 C24 H24 120.2 . .
C24 C25 C26 120.3(4) . .
C24 C25 H25 119.8 . .
C26 C25 H25 119.8 . .
C21 C26 C25 120.9(4) . .
C21 C26 H26 119.6 . .
C25 C26 H26 119.6 . .
O9 C27 O10 118.7(4) . .
O9 C27 C15 122.9(4) . .
O10 C27 C15 118.4(4) . .
O12 C28 O11 119.1(4) . .
O12 C28 C22 123.4(4) . .
O11 C28 C22 117.4(4) . .
C34 C29 C30 120.2(4) . .
C34 C29 C41 120.0(4) . .
C30 C29 C41 119.6(4) . .
C29 C30 C31 117.9(4) . .
C29 C30 C35 123.1(4) . .
C31 C30 C35 118.8(4) . .
C32 C31 C30 120.8(4) . .
C32 C31 H31 119.6 . .
C30 C31 H31 119.6 . .
C31 C32 C33 120.7(4) . .
C31 C32 H32 119.6 . .
C33 C32 H32 119.6 . .
C34 C33 C32 119.0(4) . .
C34 C33 H33 120.5 . .
C32 C33 H33 120.5 . .
C33 C34 C29 121.2(4) . .
C33 C34 H34 119.4 . .
C29 C34 H34 119.4 . .
C40 C35 C36 116.6(4) . .
C40 C35 C30 119.7(4) . .
C36 C35 C30 122.9(4) . .
C37 C36 C35 120.6(4) . .
C37 C36 C42 116.4(4) . .
C35 C36 C42 122.9(4) . .
C38 C37 C36 120.1(4) . .
C38 C37 H37 119.9 . .
C36 C37 H37 119.9 . .
C39 C38 C37 120.3(4) . .
C39 C38 H38 119.8 . .
C37 C38 H38 119.8 . .
C38 C39 C40 119.7(4) . .
C38 C39 H39 120.1 . .
C40 C39 H39 120.1 . .
C39 C40 C35 122.4(4) . .
C39 C40 H40 118.8 . .
C35 C40 H40 118.8 . .
O13 C41 O14 119.7(4) . .
O13 C41 C29 121.9(4) . .
O14 C41 C29 118.4(4) . .
O15 C42 O16 118.3(4) . .
O15 C42 C36 119.5(4) . .
O16 C42 C36 122.2(4) . .
N1 C43 H43A 109.5 . .
N1 C43 H43B 109.5 . .
H43A C43 H43B 109.5 . .
N1 C43 H43C 109.5 . .
H43A C43 H43C 109.5 . .
H43B C43 H43C 109.5 . .
N1 C44 H44A 109.5 . .
N1 C44 H44B 109.5 . .
H44A C44 H44B 109.5 . .
N1 C44 H44C 109.5 . .
H44A C44 H44C 109.5 . .
H44B C44 H44C 109.5 . .
N2 C45 H45A 109.5 . .
N2 C45 H45B 109.5 . .
H45A C45 H45B 109.5 . .
N2 C45 H45C 109.5 . .
H45A C45 H45C 109.5 . .
H45B C45 H45C 109.5 . .
N2 C46 H46A 109.5 . .
N2 C46 H46B 109.5 . .
H46A C46 H46B 109.5 . .
N2 C46 H46C 109.5 . .
H46A C46 H46C 109.5 . .
H46B C46 H46C 109.5 . .

loop_
_geom_bond_atom_site_label_1
_geom_bond_atom_site_label_2
_geom_bond_distance
_geom_bond_site_symmetry_2
U1 O2 1.763(3) .
U1 O1 1.768(3) .
U1 O10 2.432(3) .
U1 O5 2.460(3) .
U1 O14 2.475(3) .
U1 O9 2.480(3) .
U1 O6 2.483(3) .
U1 O13 2.507(3) .
U2 O4 1.760(3) .
U2 O3 1.771(3) .
U2 O15 2.441(3) 2_676
U2 O11 2.456(3) 2_766
U2 O8 2.463(3) .
U2 O16 2.487(3) 2_676
U2 O7 2.491(3) .
U2 O12 2.511(3) 2_766
O5 C13 1.259(5) .
O6 C13 1.275(5) .
O7 C14 1.278(5) .
O8 C14 1.245(5) .
O9 C27 1.271(5) .
O10 C27 1.283(5) .
O11 C28 1.285(5) .
O11 U2 2.456(3) 2_766
O12 C28 1.252(5) .
O12 U2 2.511(3) 2_766
O13 C41 1.259(5) .
O14 C41 1.275(5) .
O15 C42 1.271(5) .
O15 U2 2.440(3) 2_676
O16 C42 1.278(5) .
O16 U2 2.487(3) 2_676
N1 C43 1.486(5) .
N1 C44 1.486(5) .
N1 H1A 0.9100 .
N1 H1B 0.9100 .
N2 C46 1.458(6) .
N2 C45 1.462(6) .
N2 H2A 0.9100 .
N2 H2B 0.9100 .
C1 C6 1.401(6) .
C1 C2 1.413(6) .
C1 C13 1.495(6) .
C2 C3 1.397(6) .
C2 C7 1.493(6) .
C3 C4 1.387(6) .
C3 H3 0.9500 .
C4 C5 1.378(6) .
C4 H4 0.9500 .
C5 C6 1.382(6) .
C5 H5 0.9500 .
C6 H6 0.9500 .
C7 C12 1.401(6) .
C7 C8 1.412(6) .
C8 C9 1.397(6) .
C8 C14 1.509(6) .
C9 C10 1.385(6) .
C9 H9 0.9500 .
C10 C11 1.377(6) .
C10 H10 0.9500 .
C11 C12 1.371(6) .
C11 H11 0.9500 .
C12 H12 0.9500 .
C15 C16 1.402(6) .
C15 C20 1.407(6) .
C15 C27 1.480(6) .
C16 C17 1.399(6) .
C16 C21 1.498(6) .
C17 C18 1.375(6) .
C17 H17 0.9500 .
C18 C19 1.398(6) .
C18 H18 0.9500 .
C19 C20 1.375(6) .
C19 H19 0.9500 .
C20 H20 0.9500 .
C21 C26 1.394(6) .
C21 C22 1.404(6) .
C22 C23 1.392(6) .
C22 C28 1.488(6) .
C23 C24 1.387(6) .
C23 H23 0.9500 .
C24 C25 1.388(6) .
C24 H24 0.9500 .
C25 C26 1.390(6) .
C25 H25 0.9500 .
C26 H26 0.9500 .
C29 C34 1.390(6) .
C29 C30 1.402(6) .
C29 C41 1.494(6) .
C30 C31 1.406(5) .
C30 C35 1.481(6) .
C31 C32 1.379(6) .
C31 H31 0.9500 .
C32 C33 1.390(6) .
C32 H32 0.9500 .
C33 C34 1.378(6) .
C33 H33 0.9500 .
C34 H34 0.9500 .
C35 C40 1.400(6) .
C35 C36 1.408(6) .
C36 C37 1.400(6) .
C36 C42 1.474(6) .
C37 C38 1.383(6) .
C37 H37 0.9500 .
C38 C39 1.367(6) .
C38 H38 0.9500 .
C39 C40 1.383(6) .
C39 H39 0.9500 .
C40 H40 0.9500 .
C43 H43A 0.9800 .
C43 H43B 0.9800 .
C43 H43C 0.9800 .
C44 H44A 0.9800 .
C44 H44B 0.9800 .
C44 H44C 0.9800 .
C45 H45A 0.9800 .
C45 H45B 0.9800 .
C45 H45C 0.9800 .
C46 H46A 0.9800 .
C46 H46B 0.9800 .
C46 H46C 0.9800 .

loop_
_geom_hbond_atom_site_label_D
_geom_hbond_atom_site_label_H
_geom_hbond_atom_site_label_A
_geom_hbond_distance_DH
_geom_hbond_distance_HA
_geom_hbond_distance_DA
_geom_hbond_angle_DHA
_geom_hbond_site_symmetry_A
N1 H1B O7 0.91 2.59 3.209(5) 126.2 2_676
N1 H1B O16 0.91 2.29 2.832(5) 117.8 .
N1 H1A O14 0.91 1.89 2.745(4) 154.7 .
N2 H2B O9 0.91 2.24 2.893(5) 128.0 .
N2 H2A O11 0.91 1.86 2.739(5) 161.4 .
C45 H45C O6 0.98 2.52 3.098(6) 117.9 .
